data_4022401
loop_
_publ_author_name
'Olga Garc\'ia Manche\~no'
'Juli\'an Priego'
'Silvia Cabrera'
'Ram\'on G\'omez Array\'as'
'Tom\'as Llamas'
'Juan Carlos Carretero'

_publ_section_title
;
 1-Phosphino-2-sulfenylferrocenes as Planar Chiral Ligands in
 Enantioselective Palladium-Catalyzed Allylic Substitutions
;
_journal_name_full 'Journal of Organic Chemistry'
_journal_page_first 3679
_journal_page_last 3686
_journal_paper_doi 10.1021/jo0340657
_journal_volume 68
_journal_year 2003
_chemical_formula_sum 'C26 H27 Cl2 Fe P Pd S'
_chemical_formula_weight 635.66
_chemical_name_systematic
;
  (R*Fc)-1-(tert-Butylsulfenyl)-2-(diphenylphosphino)
ferrocenepalladium(II)  chloride
;
_space_group_IT_number 14
_symmetry_cell_setting monoclinic
_symmetry_space_group_name_Hall '-P 2yn'
_symmetry_space_group_name_H-M 'P 1 21/n 1'
_atom_sites_solution_hydrogens geom
_atom_sites_solution_primary direct
_atom_sites_solution_secondary difmap
_audit_creation_method SHELXL-97
_cell_angle_alpha 90.00
_cell_angle_beta 94.8180(10)
_cell_angle_gamma 90.00
_cell_formula_units_Z 4
_cell_length_a 9.7541(5)
_cell_length_b 15.9433(8)
_cell_length_c 16.9386(8)
_cell_measurement_temperature 296(2)
_cell_volume 2624.9(2)
_computing_cell_refinement 'Bruker SMART'
_computing_data_collection 'Bruker SMART'
_computing_data_reduction 'Bruker SAINT'
_computing_molecular_graphics 'Bruker SHELXTL'
_computing_publication_material 'Bruker SHELXTL'
_computing_structure_refinement 'SHELXL-97 (Sheldrick, 1997)'
_computing_structure_solution 'SHELXS-97 (Sheldrick, 1990)'
_diffrn_ambient_temperature 296(2)
_diffrn_measured_fraction_theta_full 0.870
_diffrn_measured_fraction_theta_max 0.870
_diffrn_measurement_device_type 'CCD area detector'
_diffrn_measurement_method 'phi and omega scans'
_diffrn_radiation_monochromator graphite
_diffrn_radiation_source 'fine-focus sealed tube'
_diffrn_radiation_type MoK\a
_diffrn_radiation_wavelength 0.71073
_diffrn_reflns_av_R_equivalents 0.0810
_diffrn_reflns_av_sigmaI/netI 0.0743
_diffrn_reflns_limit_h_max 14
_diffrn_reflns_limit_h_min -13
_diffrn_reflns_limit_k_max 23
_diffrn_reflns_limit_k_min -19
_diffrn_reflns_limit_l_max 24
_diffrn_reflns_limit_l_min -22
_diffrn_reflns_number 17617
_diffrn_reflns_theta_full 31.25
_diffrn_reflns_theta_max 31.25
_diffrn_reflns_theta_min 3.52
_exptl_absorpt_coefficient_mu 1.595
_exptl_absorpt_correction_type none
_exptl_crystal_colour red
_exptl_crystal_density_diffrn 1.609
_exptl_crystal_density_method 'not measured'
_exptl_crystal_description prismatic
_exptl_crystal_F_000 1280
_exptl_crystal_size_max 0.08
_exptl_crystal_size_mid 0.25
_exptl_crystal_size_min 0.25
_refine_diff_density_max 1.216
_refine_diff_density_min -0.841
_refine_diff_density_rms 0.100
_refine_ls_extinction_coef 0.0000(3)
_refine_ls_extinction_expression Fc^*^=kFc[1+0.001xFc^2^\l^3^/sin(2\q)]^-1/4^
_refine_ls_extinction_method SHELXL
_refine_ls_goodness_of_fit_ref 1.067
_refine_ls_hydrogen_treatment mixed
_refine_ls_matrix_type full
_refine_ls_number_parameters 293
_refine_ls_number_reflns 7447
_refine_ls_number_restraints 0
_refine_ls_restrained_S_all 1.067
_refine_ls_R_factor_all 0.0805
_refine_ls_R_factor_gt 0.0515
_refine_ls_shift/su_max 0.001
_refine_ls_shift/su_mean 0.000
_refine_ls_structure_factor_coef Fsqd
_refine_ls_weighting_details 'calc w=1/[\s^2^(Fo^2^)+(0.0440P)^2^+1.3308P] where P=(Fo^2^+2Fc^2^)/3'
_refine_ls_weighting_scheme calc
_refine_ls_wR_factor_gt 0.1076
_refine_ls_wR_factor_ref 0.1180
_reflns_number_gt 5438
_reflns_number_total 7447
_reflns_threshold_expression >2sigma(I)
_cod_data_source_file jo0340657si20030120_014625.cif
_cod_data_source_block cesar10
_cod_depositor_comments
;
The following automatic conversions were performed:
'_symmetry_cell_setting' value 'Monoclinic' changed to 'monoclinic'
according to '/home/saulius/struct/CIF-dictionaries/cif_core.dic'
dictionary named 'cif_core.dic' version 2.4.1 from 2010-06-29.

Automatic conversion script
Id: cif_fix_enum 1527 2010-12-29 10:47:43Z saulius 
;
_cod_original_sg_symbol_H-M 'P 21/n'
_cod_database_code 4022401

loop_
_symmetry_equiv_pos_as_xyz
'x, y, z'
'-x+1/2, y+1/2, -z+1/2'
'-x, -y, -z'
'x-1/2, -y-1/2, z-1/2'

loop_
_atom_site_label
_atom_site_type_symbol
_atom_site_fract_x
_atom_site_fract_y
_atom_site_fract_z
_atom_site_U_iso_or_equiv
_atom_site_adp_type
_atom_site_occupancy
_atom_site_symmetry_multiplicity
_atom_site_calc_flag
_atom_site_refinement_flags
Pd1 Pd 0.22424(3) 0.625074(17) 0.238852(15) 0.03800(10) Uani 1 1 d .
S1 S 0.26742(8) 0.49630(6) 0.29884(5) 0.03534(18) Uani 1 1 d .
P1 P 0.44652(9) 0.66082(6) 0.26094(5) 0.03577(19) Uani 1 1 d .
Cl1 Cl -0.00580(10) 0.58515(10) 0.20903(9) 0.0773(4) Uani 1 1 d .
Cl2 Cl 0.18224(12) 0.75711(7) 0.18736(6) 0.0604(3) Uani 1 1 d .
Fe1 Fe 0.56228(5) 0.46273(3) 0.22819(3) 0.04180(14) Uani 1 1 d .
C1 C 0.4820(4) 0.7372(2) 0.3393(2) 0.0412(8) Uani 1 1 d .
C2 C 0.5399(6) 0.7134(3) 0.4133(2) 0.0649(12) Uani 1 1 d .
H2 H 0.5657 0.6579 0.4226 0.078 Uiso 1 1 calc R
C3 C 0.5596(7) 0.7723(4) 0.4736(3) 0.0789(16) Uani 1 1 d .
H3 H 0.6001 0.7559 0.5229 0.095 Uiso 1 1 calc R
C4 C 0.5208(6) 0.8528(4) 0.4618(3) 0.0736(14) Uani 1 1 d .
H4 H 0.5325 0.8913 0.5030 0.088 Uiso 1 1 calc R
C5 C 0.4638(5) 0.8778(3) 0.3885(3) 0.0670(13) Uani 1 1 d .
H5 H 0.4382 0.9334 0.3798 0.080 Uiso 1 1 calc R
C6 C 0.4447(5) 0.8205(3) 0.3282(3) 0.0555(10) Uani 1 1 d .
H6 H 0.4060 0.8379 0.2788 0.067 Uiso 1 1 calc R
C7 C 0.5331(4) 0.6973(2) 0.1770(2) 0.0434(8) Uani 1 1 d .
C8 C 0.6731(5) 0.7150(3) 0.1870(3) 0.0566(10) Uani 1 1 d .
H8 H 0.7179 0.7163 0.2376 0.068 Uiso 1 1 calc R
C9 C 0.7462(6) 0.7308(3) 0.1218(4) 0.0730(14) Uani 1 1 d .
H9 H 0.8403 0.7412 0.1285 0.088 Uiso 1 1 calc R
C10 C 0.6795(7) 0.7308(3) 0.0479(4) 0.0820(17) Uani 1 1 d .
H10 H 0.7286 0.7413 0.0042 0.098 Uiso 1 1 calc R
C11 C 0.5417(7) 0.7158(3) 0.0369(3) 0.0764(15) Uani 1 1 d .
H11 H 0.4973 0.7171 -0.0138 0.092 Uiso 1 1 calc R
C12 C 0.4676(5) 0.6984(3) 0.1016(2) 0.0583(11) Uani 1 1 d .
H12 H 0.3737 0.6876 0.0941 0.070 Uiso 1 1 calc R
C13 C 0.5306(3) 0.5661(2) 0.29458(19) 0.0360(7) Uani 1 1 d .
C14 C 0.6708(4) 0.5405(2) 0.3063(2) 0.0445(8) Uani 1 1 d .
H14 H 0.7468 0.5730 0.2965 0.053 Uiso 1 1 calc R
C15 C 0.6750(4) 0.4573(2) 0.3354(2) 0.0467(9) Uani 1 1 d .
H15 H 0.7543 0.4262 0.3483 0.056 Uiso 1 1 calc R
C16 C 0.5373(4) 0.4289(2) 0.3415(2) 0.0409(8) Uani 1 1 d .
H16 H 0.5107 0.3764 0.3586 0.049 Uiso 1 1 calc R
C17 C 0.4483(3) 0.4969(2) 0.31634(19) 0.0347(7) Uani 1 1 d .
C18 C 0.4881(8) 0.4751(4) 0.1129(3) 0.088(2) Uani 1 1 d .
H18 H 0.4341 0.5193 0.0923 0.106 Uiso 1 1 calc R
C19 C 0.6331(9) 0.4709(5) 0.1193(3) 0.104(3) Uani 1 1 d .
H19 H 0.6934 0.5118 0.1040 0.125 Uiso 1 1 calc R
C20 C 0.6682(6) 0.3932(5) 0.1531(4) 0.0909(19) Uani 1 1 d .
H20 H 0.7573 0.3729 0.1635 0.109 Uiso 1 1 calc R
C21 C 0.5514(7) 0.3518(4) 0.1685(3) 0.0760(15) Uani 1 1 d .
H21 H 0.5468 0.2993 0.1921 0.091 Uiso 1 1 calc R
C22 C 0.4424(5) 0.4013(4) 0.1430(3) 0.0751(15) Uani 1 1 d .
H22 H 0.3504 0.3870 0.1457 0.090 Uiso 1 1 calc R
C23 C 0.1992(4) 0.5017(3) 0.3995(2) 0.0491(9) Uani 1 1 d .
C24 C 0.2054(8) 0.5895(4) 0.4309(3) 0.099(2) Uani 1 1 d .
H24A H 0.1695 0.5907 0.4820 0.148 Uiso 1 1 calc R
H24B H 0.1514 0.6256 0.3952 0.148 Uiso 1 1 calc R
H24C H 0.2991 0.6084 0.4357 0.148 Uiso 1 1 calc R
C25 C 0.0530(5) 0.4661(5) 0.3845(3) 0.105(2) Uani 1 1 d .
H25A H 0.0115 0.4622 0.4338 0.157 Uiso 1 1 calc R
H25B H 0.0571 0.4114 0.3612 0.157 Uiso 1 1 calc R
H25C H -0.0011 0.5025 0.3491 0.157 Uiso 1 1 calc R
C26 C 0.2800(6) 0.4421(4) 0.4542(3) 0.0797(16) Uani 1 1 d .
H26A H 0.3699 0.4648 0.4681 0.120 Uiso 1 1 calc R
H26B H 0.2885 0.3891 0.4280 0.120 Uiso 1 1 calc R
H26C H 0.2332 0.4342 0.5012 0.120 Uiso 1 1 calc R

loop_
_atom_site_aniso_label
_atom_site_aniso_U_11
_atom_site_aniso_U_22
_atom_site_aniso_U_33
_atom_site_aniso_U_23
_atom_site_aniso_U_13
_atom_site_aniso_U_12
Pd1 0.03191(14) 0.04291(16) 0.03851(15) 0.00017(11) -0.00104(10) 0.00712(11)
S1 0.0282(4) 0.0397(4) 0.0382(4) -0.0011(3) 0.0034(3) -0.0011(3)
P1 0.0349(4) 0.0350(5) 0.0367(4) 0.0033(3) -0.0006(3) 0.0015(4)
Cl1 0.0331(5) 0.0906(9) 0.1055(9) 0.0070(8) -0.0100(5) 0.0012(5)
Cl2 0.0615(6) 0.0526(6) 0.0646(6) 0.0088(5) -0.0100(5) 0.0172(5)
Fe1 0.0326(2) 0.0436(3) 0.0497(3) -0.0024(2) 0.0066(2) 0.0038(2)
C1 0.0406(17) 0.040(2) 0.0426(18) -0.0017(15) 0.0006(15) -0.0020(15)
C2 0.091(3) 0.052(3) 0.049(2) 0.0023(19) -0.014(2) 0.002(2)
C3 0.114(4) 0.076(4) 0.044(2) -0.003(2) -0.016(3) -0.016(3)
C4 0.078(3) 0.074(4) 0.069(3) -0.028(3) 0.008(3) -0.015(3)
C5 0.067(3) 0.049(3) 0.084(3) -0.017(2) -0.002(3) 0.002(2)
C6 0.060(2) 0.046(2) 0.059(2) -0.0026(19) -0.006(2) 0.0064(19)
C7 0.051(2) 0.0363(19) 0.0438(18) 0.0054(15) 0.0072(16) 0.0013(16)
C8 0.055(2) 0.046(2) 0.070(3) 0.006(2) 0.009(2) -0.0072(19)
C9 0.064(3) 0.051(3) 0.109(4) 0.022(3) 0.036(3) -0.003(2)
C10 0.111(5) 0.059(3) 0.083(4) 0.023(3) 0.052(4) 0.007(3)
C11 0.107(5) 0.077(3) 0.048(2) 0.008(2) 0.022(3) 0.016(3)
C12 0.072(3) 0.059(3) 0.044(2) 0.0057(19) 0.006(2) 0.008(2)
C13 0.0307(15) 0.0365(18) 0.0404(16) 0.0041(14) 0.0009(13) -0.0017(13)
C14 0.0301(16) 0.044(2) 0.058(2) 0.0053(17) -0.0033(15) -0.0024(15)
C15 0.0330(17) 0.0390(19) 0.066(2) 0.0057(17) -0.0075(16) 0.0072(15)
C16 0.0378(17) 0.0361(18) 0.0478(18) 0.0058(15) -0.0017(15) -0.0002(15)
C17 0.0287(14) 0.0360(17) 0.0392(16) -0.0004(14) 0.0012(13) 0.0012(13)
C18 0.137(6) 0.077(4) 0.049(3) -0.012(2) -0.010(3) 0.044(4)
C19 0.139(6) 0.118(6) 0.064(3) -0.021(4) 0.051(4) -0.054(5)
C20 0.065(3) 0.124(6) 0.087(4) -0.029(4) 0.026(3) 0.027(4)
C21 0.101(4) 0.058(3) 0.070(3) -0.020(2) 0.013(3) 0.013(3)
C22 0.059(3) 0.103(4) 0.063(3) -0.036(3) 0.002(2) -0.004(3)
C23 0.050(2) 0.056(2) 0.0432(19) 0.0020(17) 0.0188(17) -0.0007(19)
C24 0.174(7) 0.064(3) 0.066(3) -0.010(3) 0.061(4) -0.001(4)
C25 0.056(3) 0.185(8) 0.076(3) 0.006(4) 0.025(3) -0.028(4)
C26 0.108(4) 0.084(4) 0.050(2) 0.015(2) 0.022(3) 0.024(3)

loop_
_atom_type_symbol
_atom_type_description
_atom_type_scat_dispersion_real
_atom_type_scat_dispersion_imag
_atom_type_scat_source
C C 0.0033 0.0016 'International Tables Vol C Tables 4.2.6.8 and 6.1.1.4'
H H 0.0000 0.0000 'International Tables Vol C Tables 4.2.6.8 and 6.1.1.4'
P P 0.1023 0.0942 'International Tables Vol C Tables 4.2.6.8 and 6.1.1.4'
S S 0.1246 0.1234 'International Tables Vol C Tables 4.2.6.8 and 6.1.1.4'
Cl Cl 0.1484 0.1585 'International Tables Vol C Tables 4.2.6.8 and 6.1.1.4'
Fe Fe 0.3463 0.8444 'International Tables Vol C Tables 4.2.6.8 and 6.1.1.4'
Pd Pd -0.9988 1.0072 'International Tables Vol C Tables 4.2.6.8 and 6.1.1.4'

loop_
_geom_angle_atom_site_label_1
_geom_angle_atom_site_label_2
_geom_angle_atom_site_label_3
_geom_angle
P1 Pd1 Cl2 88.26(4)
P1 Pd1 S1 90.83(3)
Cl2 Pd1 S1 176.23(4)
P1 Pd1 Cl1 176.95(4)
Cl2 Pd1 Cl1 91.72(5)
S1 Pd1 Cl1 89.39(4)
C17 S1 C23 105.79(17)
C17 S1 Pd1 102.23(12)
C23 S1 Pd1 106.97(14)
C13 P1 C7 106.86(16)
C13 P1 C1 106.23(16)
C7 P1 C1 106.65(17)
C13 P1 Pd1 104.46(11)
C7 P1 Pd1 117.31(13)
C1 P1 Pd1 114.52(12)
C17 Fe1 C19 155.6(3)
C17 Fe1 C16 41.49(14)
C19 Fe1 C16 162.8(3)
C17 Fe1 C22 109.68(17)
C19 Fe1 C22 66.7(2)
C16 Fe1 C22 115.9(2)
C17 Fe1 C20 162.6(3)
C19 Fe1 C20 40.2(3)
C16 Fe1 C20 123.7(2)
C22 Fe1 C20 65.5(2)
C17 Fe1 C13 41.46(13)
C19 Fe1 C13 122.0(2)
C16 Fe1 C13 69.88(14)
C22 Fe1 C13 132.73(19)
C20 Fe1 C13 153.7(2)
C17 Fe1 C18 120.8(2)
C19 Fe1 C18 40.6(3)
C16 Fe1 C18 150.8(3)
C22 Fe1 C18 39.5(2)
C20 Fe1 C18 67.1(2)
C13 Fe1 C18 113.20(18)
C17 Fe1 C21 126.5(2)
C19 Fe1 C21 67.1(3)
C16 Fe1 C21 103.5(2)
C22 Fe1 C21 39.2(2)
C20 Fe1 C21 39.1(3)
C13 Fe1 C21 167.1(2)
C18 Fe1 C21 66.9(2)
C17 Fe1 C14 69.11(14)
C19 Fe1 C14 110.7(2)
C16 Fe1 C14 69.20(15)
C22 Fe1 C14 171.5(2)
C20 Fe1 C14 118.2(2)
C13 Fe1 C14 40.94(13)
C18 Fe1 C14 133.3(2)
C21 Fe1 C14 148.4(2)
C17 Fe1 C15 68.98(14)
C19 Fe1 C15 127.7(3)
C16 Fe1 C15 41.09(14)
C22 Fe1 C15 147.7(2)
C20 Fe1 C15 105.6(2)
C13 Fe1 C15 68.79(14)
C18 Fe1 C15 168.0(3)
C21 Fe1 C15 114.0(2)
C14 Fe1 C15 40.47(15)
C2 C1 C6 118.0(4)
C2 C1 P1 121.1(3)
C6 C1 P1 120.8(3)
C1 C2 C3 120.1(4)
C4 C3 C2 120.9(5)
C3 C4 C5 119.8(4)
C6 C5 C4 119.9(5)
C5 C6 C1 121.2(4)
C12 C7 C8 119.0(4)
C12 C7 P1 121.4(3)
C8 C7 P1 119.2(3)
C9 C8 C7 120.4(5)
C10 C9 C8 119.6(5)
C9 C10 C11 121.0(5)
C10 C11 C12 120.0(5)
C7 C12 C11 120.1(5)
C14 C13 C17 107.2(3)
C14 C13 P1 134.1(3)
C17 C13 P1 118.8(2)
C14 C13 Fe1 69.9(2)
C17 C13 Fe1 68.4(2)
P1 C13 Fe1 126.51(17)
C15 C14 C13 108.4(3)
C15 C14 Fe1 69.8(2)
C13 C14 Fe1 69.2(2)
C14 C15 C16 108.9(3)
C14 C15 Fe1 69.8(2)
C16 C15 Fe1 68.9(2)
C15 C16 C17 106.8(3)
C15 C16 Fe1 70.0(2)
C17 C16 Fe1 68.57(19)
C16 C17 C13 108.8(3)
C16 C17 S1 128.3(3)
C13 C17 S1 122.3(3)
C16 C17 Fe1 69.94(19)
C13 C17 Fe1 70.16(19)
S1 C17 Fe1 118.78(17)
C22 C18 C19 106.6(5)
C22 C18 Fe1 70.1(3)
C19 C18 Fe1 69.4(3)
C20 C19 C18 106.5(6)
C20 C19 Fe1 70.1(3)
C18 C19 Fe1 69.9(3)
C21 C20 C19 109.2(6)
C21 C20 Fe1 70.5(3)
C19 C20 Fe1 69.7(3)
C20 C21 C22 107.6(6)
C20 C21 Fe1 70.4(3)
C22 C21 Fe1 70.2(3)
C21 C22 C18 110.1(5)
C21 C22 Fe1 70.6(3)
C18 C22 Fe1 70.4(3)
C24 C23 C26 111.6(5)
C24 C23 C25 114.4(5)
C26 C23 C25 107.4(4)
C24 C23 S1 111.0(3)
C26 C23 S1 108.8(3)
C25 C23 S1 103.2(3)

loop_
_geom_bond_atom_site_label_1
_geom_bond_atom_site_label_2
_geom_bond_distance
Pd1 P1 2.2427(9)
Pd1 Cl2 2.3022(11)
Pd1 S1 2.3137(9)
Pd1 Cl1 2.3461(11)
S1 C17 1.765(3)
S1 C23 1.883(4)
P1 C13 1.788(4)
P1 C7 1.810(4)
P1 C1 1.814(4)
Fe1 C17 2.010(3)
Fe1 C19 2.028(5)
Fe1 C16 2.028(4)
Fe1 C22 2.031(5)
Fe1 C20 2.033(5)
Fe1 C13 2.034(4)
Fe1 C18 2.034(5)
Fe1 C21 2.035(5)
Fe1 C14 2.043(4)
Fe1 C15 2.043(4)
C1 C2 1.383(5)
C1 C6 1.386(6)
C2 C3 1.390(6)
C3 C4 1.349(8)
C4 C5 1.376(7)
C5 C6 1.371(6)
C7 C12 1.378(6)
C7 C8 1.391(6)
C8 C9 1.387(6)
C9 C10 1.361(8)
C10 C11 1.362(9)
C11 C12 1.390(6)
C13 C14 1.426(5)
C13 C17 1.431(5)
C14 C15 1.413(5)
C15 C16 1.429(5)
C16 C17 1.430(5)
C18 C22 1.373(9)
C18 C19 1.410(10)
C19 C20 1.395(9)
C20 C21 1.360(9)
C21 C22 1.364(8)
C23 C24 1.498(7)
C23 C26 1.503(6)
C23 C25 1.536(7)
